data_7244911
loop_
_publ_author_name
'Huang, Xia-Lu'
'Chen, Yi-Qing'
'Wen, Ge-Hua'
'Bao, Song-Song'
'Zheng, Li-Min'

_publ_section_title
;
 Hydrated metal ions as weak Br\/onsted acids show promoting effects on
 proton conduction
;
_journal_name_full CrystEngComm
_journal_paper_doi 10.1039/D2CE00430E
_journal_year 2022
_chemical_formula_moiety 'C9 H25 Co2 N3 O12 P3, 2(H2 O)'
_chemical_formula_sum 'C9 H29 Co2 N3 O14 P3'
_chemical_formula_weight 614.12
_space_group_crystal_system triclinic
_space_group_IT_number 2
_space_group_name_Hall '-P 1'
_space_group_name_H-M_alt 'P -1'
_atom_sites_solution_hydrogens mixed
_audit_creation_method SHELXL-2018/3
_audit_update_record
;
2022-03-15 deposited with the CCDC.	2022-04-26 downloaded from the CCDC.
;
_cell_angle_alpha 89.402(15)
_cell_angle_beta 72.201(9)
_cell_angle_gamma 79.402(11)
_cell_formula_units_Z 2
_cell_length_a 7.812(3)
_cell_length_b 10.859(4)
_cell_length_c 12.709(5)
_cell_measurement_reflns_used 2049
_cell_measurement_temperature 190(2)
_cell_measurement_theta_max 27.353
_cell_measurement_theta_min 2.608
_cell_volume 1007.8(7)
_computing_cell_refinement 'APEX 3'
_computing_data_collection 'APEX 3'
_computing_data_reduction "'APEX 3"
_computing_molecular_graphics SHELXTL
_computing_publication_material SHELXTL
_computing_structure_refinement 'SHELXL-2018/3 (Sheldrick, 2018)'
_computing_structure_solution 'SHELXT 2014/5 (Sheldrick, 2014)'
_diffrn_ambient_temperature 190(2)
_diffrn_detector_area_resol_mean 4K
_diffrn_measured_fraction_theta_full 0.986
_diffrn_measured_fraction_theta_max 0.972
_diffrn_measurement_device_type 'Bruker D8 with TXS'
_diffrn_measurement_method CCD
_diffrn_radiation_type MoK\a
_diffrn_radiation_wavelength 0.71073
_diffrn_reflns_av_R_equivalents 0.0485
_diffrn_reflns_av_unetI/netI 0.0988
_diffrn_reflns_Laue_measured_fraction_full 0.986
_diffrn_reflns_Laue_measured_fraction_max 0.972
_diffrn_reflns_limit_h_max 9
_diffrn_reflns_limit_h_min -10
_diffrn_reflns_limit_k_max 14
_diffrn_reflns_limit_k_min -10
_diffrn_reflns_limit_l_max 15
_diffrn_reflns_limit_l_min -16
_diffrn_reflns_number 7035
_diffrn_reflns_point_group_measured_fraction_full 0.986
_diffrn_reflns_point_group_measured_fraction_max 0.972
_diffrn_reflns_theta_full 25.242
_diffrn_reflns_theta_max 27.527
_diffrn_reflns_theta_min 2.485
_exptl_absorpt_coefficient_mu 1.962
_exptl_absorpt_correction_T_max 0.7455
_exptl_absorpt_correction_T_min 0.5414
_exptl_absorpt_correction_type multi-scan
_exptl_absorpt_process_details
;
 SADABS 2016/2: Krause, L., Herbst-Irmer, R., Sheldrick G.M. & Stalke D.,
 J. Appl. Cryst. 48 (2015) 3-10
;
_exptl_crystal_colour purple
_exptl_crystal_density_diffrn 2.024
_exptl_crystal_description 'narrow sheet-like'
_exptl_crystal_F_000 630
_exptl_crystal_size_max 0.150
_exptl_crystal_size_mid 0.100
_exptl_crystal_size_min 0.030
_refine_diff_density_max 1.828
_refine_diff_density_min -1.011
_refine_diff_density_rms 0.162
_refine_ls_extinction_method none
_refine_ls_goodness_of_fit_ref 1.049
_refine_ls_hydrogen_treatment constr
_refine_ls_matrix_type full
_refine_ls_number_parameters 280
_refine_ls_number_reflns 4511
_refine_ls_number_restraints 0
_refine_ls_restrained_S_all 1.049
_refine_ls_R_factor_all 0.0994
_refine_ls_R_factor_gt 0.0633
_refine_ls_shift/su_max 0.000
_refine_ls_shift/su_mean 0.000
_refine_ls_structure_factor_coef Fsqd
_refine_ls_weighting_details 'w=1/[\s^2^(Fo^2^)+(0.0555P)^2^+2.4682P] where P=(Fo^2^+2Fc^2^)/3'
_refine_ls_weighting_scheme calc
_refine_ls_wR_factor_gt 0.1329
_refine_ls_wR_factor_ref 0.1454
_reflns_Friedel_coverage 0.000
_reflns_number_gt 3141
_reflns_number_total 4511
_reflns_threshold_expression 'I > 2\s(I)'
_cod_data_source_file d2ce00430e2.cif
_cod_data_source_block 1-2(2H2O)
_cod_original_cell_volume 1007.7(7)
_cod_database_code 7244911
_shelx_shelxl_version_number 2018/3
_shelx_space_group_comment
;
The symmetry employed for this shelxl refinement is uniquely defined
by the following loop, which should always be used as a source of
symmetry information in preference to the above space-group names.
They are only intended as comments.
;
_shelx_estimated_absorpt_t_min 0.757
_shelx_estimated_absorpt_t_max 0.943

loop_
_space_group_symop_operation_xyz
'x, y, z'
'-x, -y, -z'

loop_
_atom_site_label
_atom_site_type_symbol
_atom_site_fract_x
_atom_site_fract_y
_atom_site_fract_z
_atom_site_U_iso_or_equiv
_atom_site_adp_type
_atom_site_occupancy
_atom_site_site_symmetry_order
_atom_site_calc_flag
_atom_site_refinement_flags_posn
_atom_site_refinement_flags_adp
_atom_site_refinement_flags_occupancy
_atom_site_disorder_assembly
_atom_site_disorder_group
Co1 Co 0.70307(10) 0.70786(8) 0.72610(6) 0.0116(2) Uani 1 1 d . . . . .
Co2 Co 0.89343(10) 0.56924(8) 1.12272(6) 0.0134(2) Uani 1 1 d . . . . .
P1 P 0.8539(2) 0.72937(17) 0.91269(12) 0.0141(3) Uani 1 1 d . . . . .
P2 P 0.5172(2) 0.48715(17) 0.75518(12) 0.0146(3) Uani 1 1 d . . . . .
P3 P 0.9875(2) 0.70171(16) 0.50776(11) 0.0132(3) Uani 1 1 d . . . . .
O1 O 0.9017(5) 0.7097(4) 0.7855(3) 0.0137(9) Uani 1 1 d . . . . .
O2 O 0.9282(5) 0.6091(4) 0.9595(3) 0.0168(9) Uani 1 1 d . . . . .
O3 O 0.9074(6) 0.8450(5) 0.9452(3) 0.0242(11) Uani 1 1 d . . . . .
O4 O 0.6603(5) 0.5471(4) 0.7875(3) 0.0163(9) Uani 1 1 d . . . . .
O5 O 0.3441(5) 0.4942(4) 0.8520(3) 0.0156(9) Uani 1 1 d . . . . .
O6 O 0.5926(5) 0.3542(4) 0.7050(3) 0.0198(10) Uani 1 1 d . . . . .
O7 O 0.8785(5) 0.6221(4) 0.5927(3) 0.0141(9) Uani 1 1 d . . . . .
O8 O 1.1948(5) 0.6622(4) 0.4882(3) 0.0185(10) Uani 1 1 d . . . . .
H8C H 1.250541 0.660397 0.420139 0.028 Uiso 1 1 calc R U . . .
O9 O 0.9406(6) 0.7129(5) 0.4015(3) 0.0194(10) Uani 1 1 d . . . . .
O1W O 0.7091(6) 0.7495(5) 1.1876(4) 0.0253(11) Uani 1 1 d . . . . .
H1WA H 0.731392 0.812448 1.223980 0.038 Uiso 1 1 d R U . . .
H1WB H 0.606082 0.722908 1.225690 0.038 Uiso 1 1 d R U . . .
O2W O 0.8884(6) 0.5290(4) 1.2830(3) 0.0168(9) Uani 1 1 d . . . . .
H2WA H 0.951663 0.451177 1.284284 0.025 Uiso 1 1 d R U . . .
H2WB H 0.917493 0.586467 1.321774 0.025 Uiso 1 1 d R U . . .
O3W O 1.1417(7) 0.6302(6) 1.1084(4) 0.0382(14) Uani 1 1 d . . . . .
H3WA H 1.203901 0.572896 1.141640 0.057 Uiso 1 1 d R U . . .
H3WB H 1.138991 0.709536 1.129558 0.057 Uiso 1 1 d R U . . .
O5W O 0.8125(7) 0.9204(5) 0.3180(4) 0.0358(13) Uani 1 1 d . . . . .
H5WA H 0.858246 0.858569 0.355169 0.054 Uiso 1 1 d R U . . .
H5WB H 0.898236 0.942099 0.259319 0.054 Uiso 1 1 d R U . . .
O4W O 0.9643(7) 1.0809(5) 0.8899(4) 0.0382(14) Uani 1 1 d . . . . .
H4WA H 1.017808 1.110165 0.935361 0.057 Uiso 1 1 d R U . . .
H4WB H 0.948938 1.001305 0.902191 0.057 Uiso 1 1 d R U . . .
C1 C 0.3518(8) 0.7746(7) 0.8733(5) 0.0239(15) Uani 1 1 d . . . . .
H1A H 0.257405 0.837006 0.926453 0.029 Uiso 1 1 calc R U . . .
H1B H 0.342920 0.690052 0.901837 0.029 Uiso 1 1 calc R U . . .
C2 C 0.3223(8) 0.7818(7) 0.7607(5) 0.0205(14) Uani 1 1 d . . . . .
H2A H 0.291498 0.870770 0.743737 0.025 Uiso 1 1 calc R U . . .
H2B H 0.218093 0.741281 0.761869 0.025 Uiso 1 1 calc R U . . .
C3 C 0.5289(8) 0.7919(6) 0.5714(5) 0.0163(13) Uani 1 1 d . . . . .
H3A H 0.415216 0.817761 0.551121 0.020 Uiso 1 1 calc R U . . .
H3B H 0.622499 0.741467 0.508345 0.020 Uiso 1 1 calc R U . . .
C4 C 0.5974(8) 0.9079(6) 0.5985(5) 0.0185(13) Uani 1 1 d . . . . .
H4B H 0.654892 0.947252 0.529193 0.022 Uiso 1 1 calc R U . . .
H4A H 0.492865 0.970195 0.644658 0.022 Uiso 1 1 calc R U . . .
C5 C 0.7060(9) 0.9598(6) 0.7525(5) 0.0183(13) Uani 1 1 d . . . . .
H5A H 0.683994 1.046574 0.728142 0.022 Uiso 1 1 calc R U . . .
H5B H 0.815824 0.948050 0.777622 0.022 Uiso 1 1 calc R U . . .
C6 C 0.5418(9) 0.9385(6) 0.8464(5) 0.0222(14) Uani 1 1 d . . . . .
H6B H 0.544679 0.976775 0.916020 0.027 Uiso 1 1 calc R U . . .
H6A H 0.428255 0.980094 0.831541 0.027 Uiso 1 1 calc R U . . .
C7 C 0.6042(8) 0.7500(6) 0.9551(5) 0.0172(13) Uani 1 1 d . . . . .
H7B H 0.566098 0.668566 0.974826 0.021 Uiso 1 1 calc R U . . .
H7A H 0.549331 0.808906 1.020734 0.021 Uiso 1 1 calc R U . . .
C8 C 0.4820(8) 0.5865(6) 0.6447(5) 0.0180(13) Uani 1 1 d . . . . .
H8B H 0.576651 0.555141 0.573891 0.022 Uiso 1 1 calc R U . . .
H8A H 0.360426 0.584545 0.636636 0.022 Uiso 1 1 calc R U . . .
C9 C 0.9267(8) 0.8527(6) 0.5836(5) 0.0180(13) Uani 1 1 d . . . . .
H9B H 1.012172 0.856880 0.626583 0.022 Uiso 1 1 calc R U . . .
H9A H 0.936757 0.920917 0.531073 0.022 Uiso 1 1 calc R U . . .
N1 N 0.5398(6) 0.8015(5) 0.8598(4) 0.0164(11) Uani 1 1 d . . . . .
N2 N 0.4931(7) 0.7170(5) 0.6713(4) 0.0178(11) Uani 1 1 d . . . . .
N3 N 0.7357(7) 0.8693(5) 0.6600(4) 0.0151(11) Uani 1 1 d . . . . .

loop_
_atom_site_aniso_label
_atom_site_aniso_U_11
_atom_site_aniso_U_22
_atom_site_aniso_U_33
_atom_site_aniso_U_23
_atom_site_aniso_U_13
_atom_site_aniso_U_12
Co1 0.0084(4) 0.0197(5) 0.0068(3) 0.0018(3) -0.0016(3) -0.0043(3)
Co2 0.0109(4) 0.0227(5) 0.0079(3) 0.0037(3) -0.0030(3) -0.0069(3)
P1 0.0120(7) 0.0241(9) 0.0073(6) 0.0008(6) -0.0025(5) -0.0065(6)
P2 0.0097(7) 0.0263(9) 0.0093(6) 0.0036(6) -0.0020(6) -0.0089(6)
P3 0.0105(7) 0.0226(9) 0.0066(6) 0.0015(6) -0.0017(5) -0.0052(6)
O1 0.0082(18) 0.026(3) 0.0074(17) 0.0022(17) -0.0020(15) -0.0049(17)
O2 0.0096(18) 0.032(3) 0.0087(18) 0.0047(18) -0.0031(15) -0.0046(18)
O3 0.028(2) 0.034(3) 0.016(2) 0.002(2) -0.0081(19) -0.016(2)
O4 0.0111(19) 0.026(3) 0.0148(19) 0.0085(19) -0.0043(16) -0.0106(18)
O5 0.0103(19) 0.027(3) 0.0124(18) 0.0031(18) -0.0023(16) -0.0120(18)
O6 0.014(2) 0.030(3) 0.0137(19) 0.0007(19) 0.0012(17) -0.0090(19)
O7 0.0116(19) 0.021(2) 0.0063(17) 0.0009(17) 0.0025(15) -0.0052(17)
O8 0.011(2) 0.032(3) 0.0094(18) -0.0007(18) 0.0016(16) -0.0054(19)
O9 0.021(2) 0.032(3) 0.0076(18) 0.0042(18) -0.0059(17) -0.008(2)
O1W 0.026(2) 0.026(3) 0.022(2) 0.002(2) -0.003(2) -0.007(2)
O2W 0.022(2) 0.019(2) 0.0120(18) 0.0016(18) -0.0088(17) -0.0038(19)
O3W 0.028(3) 0.052(4) 0.050(3) 0.032(3) -0.026(3) -0.026(3)
O5W 0.034(3) 0.036(3) 0.027(3) 0.008(2) -0.002(2) 0.003(2)
O4W 0.056(4) 0.045(4) 0.023(2) 0.002(2) -0.017(2) -0.028(3)
C1 0.010(3) 0.041(5) 0.016(3) -0.002(3) 0.000(2) -0.002(3)
C2 0.006(3) 0.035(4) 0.016(3) 0.003(3) -0.001(2) 0.003(3)
C3 0.018(3) 0.023(4) 0.011(3) 0.007(3) -0.009(2) -0.004(3)
C4 0.021(3) 0.019(4) 0.015(3) 0.007(3) -0.005(2) -0.002(3)
C5 0.027(3) 0.015(3) 0.012(3) 0.003(2) -0.006(2) -0.004(3)
C6 0.023(3) 0.025(4) 0.012(3) -0.002(3) 0.003(3) -0.001(3)
C7 0.014(3) 0.025(4) 0.010(2) 0.001(3) -0.001(2) -0.003(3)
C8 0.010(3) 0.031(4) 0.017(3) 0.008(3) -0.008(2) -0.011(3)
C9 0.015(3) 0.022(4) 0.015(3) 0.000(3) 0.000(2) -0.008(3)
N1 0.010(2) 0.028(3) 0.010(2) 0.000(2) -0.0025(19) -0.003(2)
N2 0.013(2) 0.030(3) 0.010(2) 0.004(2) -0.003(2) -0.004(2)
N3 0.019(2) 0.018(3) 0.007(2) 0.000(2) -0.0036(19) -0.003(2)

loop_
_atom_type_symbol
_atom_type_description
_atom_type_scat_dispersion_real
_atom_type_scat_dispersion_imag
_atom_type_scat_source
C C 0.0033 0.0016 'International Tables Vol C Tables 4.2.6.8 and 6.1.1.4'
H H 0.0000 0.0000 'International Tables Vol C Tables 4.2.6.8 and 6.1.1.4'
Co Co 0.3494 0.9721 'International Tables Vol C Tables 4.2.6.8 and 6.1.1.4'
N N 0.0061 0.0033 'International Tables Vol C Tables 4.2.6.8 and 6.1.1.4'
O O 0.0106 0.0060 'International Tables Vol C Tables 4.2.6.8 and 6.1.1.4'
P P 0.1023 0.0942 'International Tables Vol C Tables 4.2.6.8 and 6.1.1.4'

loop_
_geom_angle_atom_site_label_1
_geom_angle_atom_site_label_2
_geom_angle_atom_site_label_3
_geom_angle
_geom_angle_site_symmetry_1
_geom_angle_site_symmetry_3
_geom_angle_publ_flag
O1 Co1 O7 88.92(17) . . ?
O1 Co1 N1 87.99(19) . . ?
O7 Co1 N1 175.9(2) . . ?
O1 Co1 O4 92.83(18) . . ?
O7 Co1 O4 90.21(18) . . ?
N1 Co1 O4 92.7(2) . . ?
O1 Co1 N2 176.1(2) . . ?
O7 Co1 N2 94.40(19) . . ?
N1 Co1 N2 88.6(2) . . ?
O4 Co1 N2 89.3(2) . . ?
O1 Co1 N3 90.4(2) . . ?
O7 Co1 N3 89.51(19) . . ?
N1 Co1 N3 87.8(2) . . ?
O4 Co1 N3 176.7(2) . . ?
N2 Co1 N3 87.5(2) . . ?
O5 Co2 O2 95.93(16) 2_667 . ?
O5 Co2 O2W 89.91(16) 2_667 . ?
O2 Co2 O2W 173.79(16) . . ?
O5 Co2 O3W 175.56(18) 2_667 . ?
O2 Co2 O3W 88.44(18) . . ?
O2W Co2 O3W 85.69(18) . . ?
O5 Co2 O1W 83.65(18) 2_667 . ?
O2 Co2 O1W 94.16(18) . . ?
O2W Co2 O1W 88.56(17) . . ?
O3W Co2 O1W 96.8(2) . . ?
O5 Co2 O2 94.73(17) 2_667 2_767 ?
O2 Co2 O2 80.07(19) . 2_767 ?
O2W Co2 O2 97.40(16) . 2_767 ?
O3W Co2 O2 85.3(2) . 2_767 ?
O1W Co2 O2 173.83(16) . 2_767 ?
O3 P1 O2 115.1(3) . . ?
O3 P1 O1 112.6(2) . . ?
O2 P1 O1 109.3(2) . . ?
O3 P1 C7 109.5(3) . . ?
O2 P1 C7 108.4(3) . . ?
O1 P1 C7 100.9(2) . . ?
O5 P2 O6 111.9(2) . . ?
O5 P2 O4 111.1(2) . . ?
O6 P2 O4 113.1(3) . . ?
O5 P2 C8 112.5(3) . . ?
O6 P2 C8 107.2(3) . . ?
O4 P2 C8 100.5(3) . . ?
O9 P3 O7 115.0(2) . . ?
O9 P3 O8 112.4(2) . . ?
O7 P3 O8 111.7(2) . . ?
O9 P3 C9 111.1(3) . . ?
O7 P3 C9 101.5(2) . . ?
O8 P3 C9 104.1(3) . . ?
P1 O1 Co1 117.7(2) . . ?
P1 O2 Co2 128.5(3) . . ?
P1 O2 Co2 131.6(2) . 2_767 ?
Co2 O2 Co2 99.93(19) . 2_767 ?
P2 O4 Co1 116.9(2) . . ?
P2 O5 Co2 134.6(2) . 2_667 ?
P3 O7 Co1 117.5(3) . . ?
P3 O8 H8C 109.5 . . ?
Co2 O1W H1WA 127.5 . . ?
Co2 O1W H1WB 100.8 . . ?
H1WA O1W H1WB 112.5 . . ?
Co2 O2W H2WA 110.0 . . ?
Co2 O2W H2WB 117.0 . . ?
H2WA O2W H2WB 112.9 . . ?
Co2 O3W H3WA 105.8 . . ?
Co2 O3W H3WB 119.8 . . ?
H3WA O3W H3WB 112.8 . . ?
H5WA O5W H5WB 113.0 . . ?
H4WA O4W H4WB 112.8 . . ?
N1 C1 C2 107.7(5) . . ?
N1 C1 H1A 110.2 . . ?
C2 C1 H1A 110.2 . . ?
N1 C1 H1B 110.2 . . ?
C2 C1 H1B 110.2 . . ?
H1A C1 H1B 108.5 . . ?
C1 C2 N2 110.8(5) . . ?
C1 C2 H2A 109.5 . . ?
N2 C2 H2A 109.5 . . ?
C1 C2 H2B 109.5 . . ?
N2 C2 H2B 109.5 . . ?
H2A C2 H2B 108.1 . . ?
N2 C3 C4 107.6(5) . . ?
N2 C3 H3A 110.2 . . ?
C4 C3 H3A 110.2 . . ?
N2 C3 H3B 110.2 . . ?
C4 C3 H3B 110.2 . . ?
H3A C3 H3B 108.5 . . ?
N3 C4 C3 109.5(5) . . ?
N3 C4 H4B 109.8 . . ?
C3 C4 H4B 109.8 . . ?
N3 C4 H4A 109.8 . . ?
C3 C4 H4A 109.8 . . ?
H4B C4 H4A 108.2 . . ?
N3 C5 C6 108.7(5) . . ?
N3 C5 H5A 110.0 . . ?
C6 C5 H5A 110.0 . . ?
N3 C5 H5B 110.0 . . ?
C6 C5 H5B 110.0 . . ?
H5A C5 H5B 108.3 . . ?
N1 C6 C5 111.5(5) . . ?
N1 C6 H6B 109.3 . . ?
C5 C6 H6B 109.3 . . ?
N1 C6 H6A 109.3 . . ?
C5 C6 H6A 109.3 . . ?
H6B C6 H6A 108.0 . . ?
N1 C7 P1 108.4(4) . . ?
N1 C7 H7B 110.0 . . ?
P1 C7 H7B 110.0 . . ?
N1 C7 H7A 110.0 . . ?
P1 C7 H7A 110.0 . . ?
H7B C7 H7A 108.4 . . ?
N2 C8 P2 109.3(4) . . ?
N2 C8 H8B 109.8 . . ?
P2 C8 H8B 109.8 . . ?
N2 C8 H8A 109.8 . . ?
P2 C8 H8A 109.8 . . ?
H8B C8 H8A 108.3 . . ?
N3 C9 P3 109.6(4) . . ?
N3 C9 H9B 109.7 . . ?
P3 C9 H9B 109.7 . . ?
N3 C9 H9A 109.7 . . ?
P3 C9 H9A 109.7 . . ?
H9B C9 H9A 108.2 . . ?
C6 N1 C1 111.0(5) . . ?
C6 N1 C7 113.3(5) . . ?
C1 N1 C7 109.6(5) . . ?
C6 N1 Co1 109.1(3) . . ?
C1 N1 Co1 106.4(4) . . ?
C7 N1 Co1 107.1(4) . . ?
C3 N2 C8 111.6(4) . . ?
C3 N2 C2 110.5(5) . . ?
C8 N2 C2 111.9(5) . . ?
C3 N2 Co1 106.8(4) . . ?
C8 N2 Co1 107.3(4) . . ?
C2 N2 Co1 108.5(4) . . ?
C5 N3 C9 111.2(5) . . ?
C5 N3 C4 111.1(5) . . ?
C9 N3 C4 111.2(4) . . ?
C5 N3 Co1 106.3(4) . . ?
C9 N3 Co1 107.5(4) . . ?
C4 N3 Co1 109.4(4) . . ?

loop_
_geom_bond_atom_site_label_1
_geom_bond_atom_site_label_2
_geom_bond_distance
_geom_bond_site_symmetry_2
_geom_bond_publ_flag
Co1 O1 1.925(4) . ?
Co1 O7 1.940(4) . ?
Co1 N1 1.945(5) . ?
Co1 O4 1.948(4) . ?
Co1 N2 1.955(5) . ?
Co1 N3 1.961(5) . ?
Co2 O5 2.030(4) 2_667 ?
Co2 O2 2.060(4) . ?
Co2 O2W 2.069(4) . ?
Co2 O3W 2.118(5) . ?
Co2 O1W 2.203(5) . ?
Co2 O2 2.223(5) 2_767 ?
P1 O3 1.494(5) . ?
P1 O2 1.521(5) . ?
P1 O1 1.551(4) . ?
P1 C7 1.828(6) . ?
P2 O5 1.515(4) . ?
P2 O6 1.522(5) . ?
P2 O4 1.548(4) . ?
P2 C8 1.818(6) . ?
P3 O9 1.501(4) . ?
P3 O7 1.525(4) . ?
P3 O8 1.539(4) . ?
P3 C9 1.819(7) . ?
O8 H8C 0.8400 . ?
O1W H1WA 0.9002 . ?
O1W H1WB 0.9000 . ?
O2W H2WA 0.8999 . ?
O2W H2WB 0.9000 . ?
O3W H3WA 0.9001 . ?
O3W H3WB 0.9000 . ?
O5W H5WA 0.9000 . ?
O5W H5WB 0.8999 . ?
O4W H4WA 0.9001 . ?
O4W H4WB 0.9001 . ?
C1 N1 1.508(7) . ?
C1 C2 1.517(8) . ?
C1 H1A 0.9900 . ?
C1 H1B 0.9900 . ?
C2 N2 1.520(7) . ?
C2 H2A 0.9900 . ?
C2 H2B 0.9900 . ?
C3 N2 1.483(7) . ?
C3 C4 1.537(9) . ?
C3 H3A 0.9900 . ?
C3 H3B 0.9900 . ?
C4 N3 1.516(8) . ?
C4 H4B 0.9900 . ?
C4 H4A 0.9900 . ?
C5 N3 1.476(7) . ?
C5 C6 1.513(8) . ?
C5 H5A 0.9900 . ?
C5 H5B 0.9900 . ?
C6 N1 1.498(9) . ?
C6 H6B 0.9900 . ?
C6 H6A 0.9900 . ?
C7 N1 1.512(8) . ?
C7 H7B 0.9900 . ?
C7 H7A 0.9900 . ?
C8 N2 1.484(8) . ?
C8 H8B 0.9900 . ?
C8 H8A 0.9900 . ?
C9 N3 1.490(7) . ?
C9 H9B 0.9900 . ?
C9 H9A 0.9900 . ?

loop_
_geom_hbond_atom_site_label_D
_geom_hbond_atom_site_label_H
_geom_hbond_atom_site_label_A
_geom_hbond_distance_DH
_geom_hbond_distance_HA
_geom_hbond_distance_DA
_geom_hbond_angle_DHA
_geom_hbond_site_symmetry_A
_geom_hbond_publ_flag
O1W H1WB O6 0.90 1.87 2.768(6) 172.1 2_667 yes
O1W H1WA O5W 0.90 1.99 2.877(7) 167.1 1_556 yes
O2W H2WA O1 0.90 1.96 2.789(6) 153.2 2_767 yes
O2W H2WB O9 0.90 1.78 2.676(6) 171.3 1_556 yes
O3W H3WA O4 0.90 1.92 2.820(7) 178.9 2_767 yes
O3W H3WB O4W 0.90 2.31 3.093(8) 145.6 2_777 yes
O4W H4WB O3 0.90 1.83 2.729(7) 173.1 . yes
O4W H4WA O3 0.90 1.88 2.768(6) 167.3 2_777 yes
O5W H5WA O9 0.90 1.76 2.641(7) 165.2 . yes
O5W H5WB O4W 0.90 1.86 2.682(7) 150.1 2_776 yes
O8 H8C O6 0.84 1.67 2.495(5) 165.7 2_766 yes

loop_
_geom_torsion_atom_site_label_1
_geom_torsion_atom_site_label_2
_geom_torsion_atom_site_label_3
_geom_torsion_atom_site_label_4
_geom_torsion
_geom_torsion_site_symmetry_1
_geom_torsion_site_symmetry_2
_geom_torsion_site_symmetry_3
_geom_torsion_site_symmetry_4
_geom_torsion_publ_flag
O3 P1 O1 Co1 -118.9(3) . . . . ?
O2 P1 O1 Co1 111.9(3) . . . . ?
C7 P1 O1 Co1 -2.2(4) . . . . ?
O3 P1 O2 Co2 57.5(4) . . . . ?
O1 P1 O2 Co2 -174.7(3) . . . . ?
C7 P1 O2 Co2 -65.6(4) . . . . ?
O3 P1 O2 Co2 -120.8(3) . . . 2_767 ?
O1 P1 O2 Co2 7.1(4) . . . 2_767 ?
C7 P1 O2 Co2 116.1(3) . . . 2_767 ?
O5 P2 O4 Co1 -108.0(3) . . . . ?
O6 P2 O4 Co1 125.3(3) . . . . ?
C8 P2 O4 Co1 11.3(3) . . . . ?
O6 P2 O5 Co2 -49.0(5) . . . 2_667 ?
O4 P2 O5 Co2 -176.4(3) . . . 2_667 ?
C8 P2 O5 Co2 71.8(5) . . . 2_667 ?
O9 P3 O7 Co1 -110.9(3) . . . . ?
O8 P3 O7 Co1 119.5(3) . . . . ?
C9 P3 O7 Co1 9.1(3) . . . . ?
N1 C1 C2 N2 42.9(8) . . . . ?
N2 C3 C4 N3 43.7(6) . . . . ?
N3 C5 C6 N1 40.2(7) . . . . ?
O3 P1 C7 N1 92.1(4) . . . . ?
O2 P1 C7 N1 -141.5(4) . . . . ?
O1 P1 C7 N1 -26.8(5) . . . . ?
O5 P2 C8 N2 82.6(4) . . . . ?
O6 P2 C8 N2 -154.0(4) . . . . ?
O4 P2 C8 N2 -35.6(4) . . . . ?
O9 P3 C9 N3 90.3(4) . . . . ?
O7 P3 C9 N3 -32.4(5) . . . . ?
O8 P3 C9 N3 -148.5(4) . . . . ?
C5 C6 N1 C1 -134.2(5) . . . . ?
C5 C6 N1 C7 102.0(6) . . . . ?
C5 C6 N1 Co1 -17.2(6) . . . . ?
C2 C1 N1 C6 74.9(6) . . . . ?
C2 C1 N1 C7 -159.2(5) . . . . ?
C2 C1 N1 Co1 -43.7(6) . . . . ?
P1 C7 N1 C6 -76.7(5) . . . . ?
P1 C7 N1 C1 158.8(4) . . . . ?
P1 C7 N1 Co1 43.8(5) . . . . ?
C4 C3 N2 C8 -162.5(5) . . . . ?
C4 C3 N2 C2 72.3(6) . . . . ?
C4 C3 N2 Co1 -45.5(5) . . . . ?
P2 C8 N2 C3 160.6(4) . . . . ?
P2 C8 N2 C2 -74.9(5) . . . . ?
P2 C8 N2 Co1 43.9(4) . . . . ?
C1 C2 N2 C3 -137.9(6) . . . . ?
C1 C2 N2 C8 97.0(6) . . . . ?
C1 C2 N2 Co1 -21.1(7) . . . . ?
C6 C5 N3 C9 -159.5(5) . . . . ?
C6 C5 N3 C4 76.1(6) . . . . ?
C6 C5 N3 Co1 -42.8(6) . . . . ?
P3 C9 N3 C5 156.7(4) . . . . ?
P3 C9 N3 C4 -79.0(5) . . . . ?
P3 C9 N3 Co1 40.8(5) . . . . ?
C3 C4 N3 C5 -137.8(5) . . . . ?
C3 C4 N3 C9 97.8(6) . . . . ?
C3 C4 N3 Co1 -20.8(5) . . . . ?
